data_7001070
loop_
_publ_author_name
'Koshevoy, Igor O.'
'Gutierrez-Puebla, Enrique'
'Lahuerta, Pascual'
'Monge, Angeles'
'Ubeda, M.Angeles'
'Sana\'u, Mercedes'

_publ_section_title
;
 Isolation of enantiomerically pure organometallic palladium compounds:
 synthesis of the triangles prepared from enantiopure
 [cis-Pd2(C6H4PPh2)2(NCCH3)4]2+
;
_journal_issue 16
_journal_name_full 'Dalton Transactions'
_journal_page_first 2993
_journal_page_last 2998
_journal_paper_doi 10.1039/b816803b
_journal_year 2009
_chemical_formula_sum 'C150 H108 O12 P6 Pd6'
_chemical_formula_weight 2926.58
_chemical_name_systematic
;
?
;
_space_group_IT_number 146
_symmetry_cell_setting trigonal
_symmetry_space_group_name_Hall 'R 3'
_symmetry_space_group_name_H-M 'R 3 :H'
_atom_sites_solution_hydrogens geom
_atom_sites_solution_primary direct
_atom_sites_solution_secondary difmap
_audit_creation_method SHELXL-97
_cell_angle_alpha 90.00
_cell_angle_beta 90.00
_cell_angle_gamma 120.00
_cell_formula_units_Z 3
_cell_length_a 25.531(2)
_cell_length_b 25.531(2)
_cell_length_c 21.106(3)
_cell_measurement_reflns_used 4361
_cell_measurement_temperature 295(2)
_cell_measurement_theta_max 23.51
_cell_measurement_theta_min 2.62
_cell_volume 11914(2)
_computing_cell_refinement 'Bruker SMART'
_computing_data_collection 'Bruker SMART'
_computing_data_reduction 'Bruker SAINT'
_computing_molecular_graphics 'Bruker SHELXTL'
_computing_publication_material 'Bruker SHELXTL'
_computing_structure_refinement 'SHELXL-97 (Sheldrick, 1997)'
_computing_structure_solution 'SHELXS-97 (Sheldrick, 1990)'
_diffrn_ambient_temperature 295(2)
_diffrn_measured_fraction_theta_full 0.979
_diffrn_measured_fraction_theta_max 0.979
_diffrn_measurement_device_type 'CCD area detector'
_diffrn_measurement_method 'phi and omega scans'
_diffrn_radiation_monochromator graphite
_diffrn_radiation_source 'fine-focus sealed tube'
_diffrn_radiation_type MoK\a
_diffrn_radiation_wavelength 0.71073
_diffrn_reflns_av_R_equivalents 0.0715
_diffrn_reflns_av_sigmaI/netI 0.0844
_diffrn_reflns_limit_h_max 30
_diffrn_reflns_limit_h_min -30
_diffrn_reflns_limit_k_max 30
_diffrn_reflns_limit_k_min -30
_diffrn_reflns_limit_l_max 24
_diffrn_reflns_limit_l_min -24
_diffrn_reflns_number 24992
_diffrn_reflns_theta_full 23.82
_diffrn_reflns_theta_max 24.74
_diffrn_reflns_theta_min 1.33
_exptl_absorpt_coefficient_mu 0.776
_exptl_absorpt_correction_type none
_exptl_crystal_colour yellow
_exptl_crystal_density_diffrn 1.224
_exptl_crystal_density_method 'not measured'
_exptl_crystal_description prismatic
_exptl_crystal_F_000 4410
_exptl_crystal_size_max 0.28
_exptl_crystal_size_mid 0.26
_exptl_crystal_size_min 0.18
_platon_squeeze_details
;
;
_refine_diff_density_max 3.360
_refine_diff_density_min -0.498
_refine_diff_density_rms 0.144
_refine_ls_abs_structure_details 'Flack H D (1983), Acta Cryst. A39, 876-881'
_refine_ls_abs_structure_Flack 0.09(6)
_refine_ls_extinction_method none
_refine_ls_goodness_of_fit_ref 1.014
_refine_ls_hydrogen_treatment constr
_refine_ls_matrix_type full
_refine_ls_number_parameters 416
_refine_ls_number_reflns 7621
_refine_ls_number_restraints 1
_refine_ls_restrained_S_all 1.014
_refine_ls_R_factor_all 0.0974
_refine_ls_R_factor_gt 0.0783
_refine_ls_shift/su_max 0.001
_refine_ls_shift/su_mean 0.000
_refine_ls_structure_factor_coef Fsqd
_refine_ls_weighting_details 'calc w=1/[\s^2^(Fo^2^)+(0.1371P)^2^+0.0000P] where P=(Fo^2^+2Fc^2^)/3'
_refine_ls_weighting_scheme calc
_refine_ls_wR_factor_gt 0.1920
_refine_ls_wR_factor_ref 0.2036
_reflns_number_gt 5884
_reflns_number_total 8343
_reflns_threshold_expression >2sigma(I)
_cod_data_source_file b816803b.txt
_cod_data_source_block 1bca
_cod_original_sg_symbol_H-M R3
_cod_database_code 7001070

loop_
_symmetry_equiv_pos_as_xyz
'x, y, z'
'-y, x-y, z'
'-x+y, -x, z'
'x+2/3, y+1/3, z+1/3'
'-y+2/3, x-y+1/3, z+1/3'
'-x+y+2/3, -x+1/3, z+1/3'
'x+1/3, y+2/3, z+2/3'
'-y+1/3, x-y+2/3, z+2/3'
'-x+y+1/3, -x+2/3, z+2/3'

loop_
_atom_site_label
_atom_site_type_symbol
_atom_site_fract_x
_atom_site_fract_y
_atom_site_fract_z
_atom_site_U_iso_or_equiv
_atom_site_adp_type
_atom_site_occupancy
_atom_site_symmetry_multiplicity
_atom_site_calc_flag
_atom_site_refinement_flags
_atom_site_disorder_assembly
_atom_site_disorder_group
Pd1 Pd 0.29555(4) 0.38109(4) 0.49982(4) 0.0492(3) Uani 1 1 d . . .
O1 O 0.1997(4) 0.3184(3) 0.5102(4) 0.051(2) Uani 1 1 d . . .
C1 C 0.1754(5) 0.3127(5) 0.5624(6) 0.041(3) Uani 1 1 d . . .
P1 P 0.28425(15) 0.46214(15) 0.5052(2) 0.0670(11) Uani 1 1 d . . .
Pd2 Pd 0.28941(4) 0.37894(4) 0.62690(4) 0.0503(3) Uani 1 1 d . . .
O2 O 0.1937(3) 0.3352(4) 0.6140(4) 0.052(2) Uani 1 1 d . . .
C2 C 0.1063(5) 0.2685(6) 0.5611(7) 0.062(4) Uani 1 1 d . . .
P2 P 0.38919(15) 0.42539(16) 0.62553(18) 0.0584(9) Uani 1 1 d . . .
O3 O 0.3048(4) 0.3025(4) 0.5082(4) 0.061(2) Uani 1 1 d . . .
C3 C 0.0731(7) 0.2437(13) 0.6146(9) 0.157(12) Uani 1 1 d . . .
H3 H 0.0929 0.2511 0.6534 0.189 Uiso 1 1 calc R . .
C3' C 0.2856(5) 0.2742(6) 0.5600(6) 0.045(3) Uiso 1 1 d . . .
O4 O 0.2789(4) 0.2911(4) 0.6123(4) 0.060(2) Uani 1 1 d . . .
C4 C 0.0084(6) 0.2063(8) 0.6125(9) 0.093(5) Uani 1 1 d . . .
H4 H -0.0141 0.1948 0.6497 0.111 Uiso 1 1 calc R . .
C5 C -0.0182(6) 0.1888(6) 0.5575(7) 0.068(4) Uani 1 1 d . . .
C6 C -0.0850(6) 0.1439(6) 0.5528(8) 0.066(4) Uani 1 1 d . . .
C7 C -0.1187(2) 0.1386(2) 0.6054(3) 0.169(13) Uani 1 1 d . . .
H7 H -0.1003 0.1635 0.6402 0.202 Uiso 1 1 calc R . .
C8 C -0.1802(2) 0.0965(2) 0.6075(3) 0.148(12) Uani 1 1 d R . .
H8 H -0.2026 0.0935 0.6434 0.178 Uiso 1 1 calc R . .
C9 C -0.2080(2) 0.0588(2) 0.5559(3) 0.068(4) Uani 1 1 d R . .
C10 C -0.1745(2) 0.0632(2) 0.5023(3) 0.140(10) Uani 1 1 d R . .
H10 H -0.1931 0.0380 0.4677 0.168 Uiso 1 1 calc R . .
C11 C 0.2931(2) 0.4888(2) 0.5816(3) 0.090(6) Uani 1 1 d R . .
C12 C 0.2935(2) 0.4585(2) 0.6362(3) 0.063(4) Uani 1 1 d R . .
C13 C 0.2952(2) 0.4832(2) 0.6953(3) 0.097(6) Uani 1 1 d R . .
H13 H 0.2955 0.4630 0.7319 0.117 Uiso 1 1 calc R . .
C14 C 0.2966(2) 0.5382(2) 0.6999(3) 0.177(15) Uani 1 1 d R . .
H14 H 0.2977 0.5548 0.7395 0.212 Uiso 1 1 calc R . .
C15 C 0.2962(2) 0.5685(2) 0.6453(3) 0.158(12) Uani 1 1 d R . .
H15 H 0.2971 0.6052 0.6483 0.189 Uiso 1 1 calc R . .
C16 C 0.2945(2) 0.5437(2) 0.5861(3) 0.161(11) Uani 1 1 d R . .
H16 H 0.2942 0.5640 0.5496 0.193 Uiso 1 1 calc R . .
C20 C -0.1130(2) 0.1054(2) 0.5002(3) 0.126(8) Uani 1 1 d R . .
H20 H -0.0904 0.1082 0.4644 0.151 Uiso 1 1 calc R . .
C21 C 0.3298(2) 0.5202(2) 0.4520(3) 0.135(10) Uani 1 1 d R . .
C22 C 0.3876(2) 0.5688(2) 0.4621(3) 0.155(12) Uani 1 1 d R . .
H22 H 0.4055 0.5748 0.5018 0.186 Uiso 1 1 calc R . .
C23 C 0.4187(2) 0.6085(2) 0.4128(3) 0.28(3) Uani 1 1 d R . .
H23 H 0.4573 0.6410 0.4196 0.341 Uiso 1 1 calc R . .
C24 C 0.3919(2) 0.5995(2) 0.3535(3) 0.32(3) Uani 1 1 d R . .
H24 H 0.4127 0.6260 0.3205 0.387 Uiso 1 1 calc R . .
C25 C 0.3341(2) 0.5509(2) 0.3434(3) 0.50(6) Uani 1 1 d R . .
H25 H 0.3163 0.5448 0.3036 0.604 Uiso 1 1 calc R . .
C26 C 0.3031(2) 0.5112(2) 0.3926(3) 0.24(2) Uani 1 1 d R . .
H26 H 0.2644 0.4787 0.3859 0.293 Uiso 1 1 calc R . .
C30 C 0.0142(3) 0.2061(3) 0.4987(4) 0.103(6) Uani 1 1 d . . .
H30 H -0.0051 0.1919 0.4599 0.124 Uiso 1 1 calc R . .
C31 C 0.2041(3) 0.4392(3) 0.4909(4) 0.081(5) Uani 1 1 d R . .
C32 C 0.1766(3) 0.4039(3) 0.4377(4) 0.083(5) Uani 1 1 d R . .
H32 H 0.1984 0.3929 0.4110 0.099 Uiso 1 1 calc R . .
C33 C 0.1164(3) 0.3851(3) 0.4244(4) 0.110(7) Uani 1 1 d R . .
H33 H 0.0980 0.3616 0.3888 0.132 Uiso 1 1 calc R . .
C34 C 0.0838(3) 0.4016(3) 0.4644(4) 0.114(7) Uani 1 1 d R . .
H34 H 0.0435 0.3890 0.4555 0.136 Uiso 1 1 calc R . .
C35 C 0.1113(3) 0.4369(3) 0.5176(4) 0.170(12) Uani 1 1 d R . .
H35 H 0.0895 0.4479 0.5443 0.204 Uiso 1 1 calc R . .
C36 C 0.1715(3) 0.4556(3) 0.5308(4) 0.124(8) Uani 1 1 d R . .
H36 H 0.1899 0.4792 0.5664 0.149 Uiso 1 1 calc R . .
C40 C 0.0782(2) 0.2466(2) 0.5032(3) 0.089(5) Uani 1 1 d . . .
H40 H 0.1014 0.2584 0.4664 0.107 Uiso 1 1 calc R . .
C41 C 0.4212(2) 0.4553(2) 0.5492(3) 0.057(3) Uani 1 1 d R . .
C42 C 0.3845(2) 0.4373(2) 0.4958(3) 0.049(3) Uani 1 1 d R . .
C43 C 0.4102(2) 0.4526(2) 0.4358(3) 0.067(4) Uani 1 1 d R . .
H43 H 0.3857 0.4405 0.4000 0.081 Uiso 1 1 calc R . .
C44 C 0.4728(2) 0.4860(2) 0.4292(3) 0.068(4) Uani 1 1 d R . .
H44 H 0.4900 0.4962 0.3891 0.082 Uiso 1 1 calc R . .
C45 C 0.5095(2) 0.5040(2) 0.4827(3) 0.070(4) Uani 1 1 d R . .
H45 H 0.5513 0.5263 0.4783 0.084 Uiso 1 1 calc R . .
C46 C 0.4837(2) 0.4887(2) 0.5427(3) 0.060(4) Uani 1 1 d R . .
H46 H 0.5083 0.5007 0.5784 0.072 Uiso 1 1 calc R . .
C51 C 0.4298(6) 0.4903(6) 0.6805(7) 0.064(4) Uani 1 1 d . . .
C52 C 0.4353(11) 0.4779(9) 0.7424(9) 0.129(9) Uani 1 1 d . . .
H52 H 0.4211 0.4382 0.7551 0.155 Uiso 1 1 calc R . .
C53 C 0.4611(11) 0.5229(13) 0.7849(13) 0.196(16) Uani 1 1 d . . .
H53 H 0.4708 0.5155 0.8251 0.235 Uiso 1 1 calc R . .
C54 C 0.4726(12) 0.5778(11) 0.7694(14) 0.150(11) Uani 1 1 d . . .
H54 H 0.4854 0.6069 0.8011 0.180 Uiso 1 1 calc R . .
C55 C 0.4663(9) 0.5954(11) 0.7050(13) 0.130(8) Uani 1 1 d . . .
H55 H 0.4762 0.6346 0.6939 0.156 Uiso 1 1 calc R . .
C56 C 0.4435(3) 0.5468(3) 0.6615(3) 0.091(5) Uani 1 1 d . . .
H56 H 0.4378 0.5535 0.6194 0.109 Uiso 1 1 calc R . .
C61 C 0.4141(3) 0.3709(3) 0.6419(3) 0.074(4) Uani 1 1 d R . .
C62 C 0.3923(3) 0.3348(3) 0.6957(3) 0.071(4) Uani 1 1 d R . .
H62 H 0.3670 0.3399 0.7236 0.086 Uiso 1 1 calc R . .
C63 C 0.4083(3) 0.2911(3) 0.7077(3) 0.108(7) Uani 1 1 d R . .
H63 H 0.3937 0.2670 0.7437 0.130 Uiso 1 1 calc R . .
C64 C 0.4461(3) 0.2835(3) 0.6660(3) 0.183(15) Uani 1 1 d R . .
H64 H 0.4568 0.2542 0.6741 0.220 Uiso 1 1 calc R . .
C65 C 0.4678(3) 0.3195(3) 0.6123(3) 0.147(10) Uani 1 1 d R . .
H65 H 0.4931 0.3144 0.5843 0.176 Uiso 1 1 calc R . .
C66 C 0.4518(3) 0.3632(3) 0.6002(3) 0.130(9) Uani 1 1 d R . .
H66 H 0.4664 0.3873 0.5642 0.156 Uiso 1 1 calc R . .

loop_
_atom_site_aniso_label
_atom_site_aniso_U_11
_atom_site_aniso_U_22
_atom_site_aniso_U_33
_atom_site_aniso_U_23
_atom_site_aniso_U_13
_atom_site_aniso_U_12
Pd1 0.0360(5) 0.0250(5) 0.0791(9) -0.0002(4) -0.0005(5) 0.0097(4)
O1 0.042(5) 0.028(4) 0.062(6) -0.010(4) 0.006(4) 0.003(4)
C1 0.057(7) 0.028(6) 0.039(8) 0.010(5) -0.003(6) 0.021(6)
P1 0.0384(18) 0.0274(16) 0.130(4) 0.0108(19) -0.001(2) 0.0128(15)
Pd2 0.0394(6) 0.0354(6) 0.0692(8) -0.0086(5) -0.0037(4) 0.0136(4)
O2 0.037(4) 0.060(5) 0.059(5) -0.009(4) -0.002(4) 0.024(4)
C2 0.030(6) 0.041(7) 0.104(11) 0.008(7) -0.005(7) 0.009(6)
P2 0.0406(18) 0.0478(19) 0.081(2) 0.0010(17) -0.0020(17) 0.0179(16)
O3 0.062(6) 0.038(5) 0.083(6) -0.025(4) -0.013(5) 0.025(5)
C3 0.031(9) 0.31(3) 0.080(12) -0.080(16) -0.018(9) 0.043(14)
O4 0.057(6) 0.044(5) 0.050(5) 0.012(4) 0.014(4) 0.002(4)
C4 0.029(7) 0.116(14) 0.100(12) -0.029(11) -0.001(8) 0.011(8)
C5 0.039(7) 0.059(9) 0.075(10) -0.026(7) 0.015(7) 0.001(6)
C6 0.039(7) 0.046(8) 0.104(11) 0.000(7) 0.009(7) 0.014(6)
C7 0.068(12) 0.17(2) 0.120(16) -0.085(16) 0.027(11) -0.048(13)
C8 0.053(10) 0.146(19) 0.095(13) -0.052(12) 0.031(9) -0.064(11)
C9 0.032(7) 0.039(7) 0.140(14) 0.010(8) 0.008(8) 0.022(6)
C10 0.037(9) 0.131(17) 0.140(17) 0.017(14) -0.010(10) -0.043(11)
C11 0.052(9) 0.029(7) 0.20(2) 0.018(10) 0.015(10) 0.027(7)
C12 0.055(8) 0.054(8) 0.060(9) -0.023(7) -0.004(7) 0.013(7)
C13 0.070(11) 0.109(14) 0.116(14) -0.046(12) -0.007(9) 0.047(11)
C14 0.095(16) 0.16(2) 0.23(3) -0.16(2) -0.017(18) 0.029(17)
C15 0.102(17) 0.057(12) 0.27(4) 0.003(18) -0.03(2) 0.006(12)
C16 0.12(2) 0.18(3) 0.15(2) 0.024(19) -0.037(17) 0.06(2)
C20 0.026(8) 0.144(18) 0.138(16) 0.001(14) -0.013(9) -0.010(10)
C21 0.21(3) 0.20(3) 0.093(14) 0.035(15) -0.024(15) 0.18(2)
C22 0.041(10) 0.057(11) 0.33(4) 0.033(16) -0.049(15) -0.006(9)
C23 0.12(2) 0.18(3) 0.48(7) 0.22(4) 0.01(3) 0.02(2)
C24 0.079(18) 0.32(5) 0.55(8) 0.35(5) 0.07(3) 0.09(3)
C25 0.10(3) 0.10(3) 1.22(19) -0.14(6) 0.00(6) -0.01(2)
C26 0.12(2) 0.044(13) 0.51(7) 0.03(2) -0.08(3) -0.002(14)
C30 0.027(7) 0.068(10) 0.153(16) -0.044(10) 0.012(9) -0.023(7)
C31 0.064(10) 0.071(10) 0.116(13) 0.025(9) -0.012(9) 0.039(8)
C32 0.079(12) 0.093(12) 0.088(12) 0.027(10) 0.007(9) 0.053(10)
C33 0.068(12) 0.127(17) 0.126(15) 0.037(13) -0.009(11) 0.042(11)
C34 0.076(13) 0.139(19) 0.141(18) 0.011(14) 0.007(12) 0.065(14)
C35 0.11(2) 0.20(3) 0.26(3) 0.03(2) 0.06(2) 0.13(2)
C36 0.030(8) 0.092(13) 0.25(3) -0.046(14) 0.025(11) 0.029(9)
C40 0.055(9) 0.069(10) 0.118(14) -0.004(10) 0.015(9) 0.011(8)
C41 0.044(7) 0.039(7) 0.077(9) -0.023(6) -0.030(7) 0.013(6)
C42 0.051(7) 0.034(6) 0.064(8) -0.006(6) 0.000(6) 0.023(6)
C43 0.054(8) 0.022(6) 0.122(13) -0.015(7) -0.009(8) 0.015(6)
C44 0.063(9) 0.036(7) 0.089(10) 0.015(7) -0.002(8) 0.013(7)
C45 0.027(6) 0.045(8) 0.111(12) 0.024(8) 0.002(7) -0.002(6)
C46 0.039(7) 0.065(9) 0.086(10) 0.009(7) -0.018(7) 0.034(7)
C51 0.041(7) 0.055(9) 0.095(12) -0.016(8) -0.024(7) 0.023(7)
C52 0.16(2) 0.074(12) 0.074(12) -0.023(10) -0.021(12) 0.002(13)
C53 0.109(19) 0.13(2) 0.16(2) -0.026(19) 0.016(16) -0.079(18)
C54 0.14(2) 0.104(18) 0.18(3) -0.101(19) -0.081(19) 0.042(16)
C55 0.080(14) 0.14(2) 0.17(2) -0.061(17) -0.015(14) 0.053(14)
C56 0.040(8) 0.063(11) 0.147(15) -0.035(11) -0.021(9) 0.009(7)
C61 0.046(8) 0.081(10) 0.086(11) 0.008(8) -0.007(7) 0.025(8)
C62 0.076(10) 0.100(12) 0.042(8) -0.011(8) 0.006(7) 0.047(10)
C63 0.078(12) 0.110(15) 0.143(17) 0.055(13) -0.019(11) 0.052(11)
C64 0.111(17) 0.21(3) 0.30(3) 0.17(3) 0.14(2) 0.132(19)
C65 0.19(3) 0.21(3) 0.108(15) 0.073(17) 0.060(16) 0.15(2)
C66 0.122(16) 0.116(16) 0.21(2) 0.054(15) 0.087(16) 0.100(15)

loop_
_atom_type_symbol
_atom_type_description
_atom_type_scat_dispersion_real
_atom_type_scat_dispersion_imag
_atom_type_scat_source
C C 0.0033 0.0016 'International Tables Vol C Tables 4.2.6.8 and 6.1.1.4'
H H 0.0000 0.0000 'International Tables Vol C Tables 4.2.6.8 and 6.1.1.4'
O O 0.0106 0.0060 'International Tables Vol C Tables 4.2.6.8 and 6.1.1.4'
P P 0.1023 0.0942 'International Tables Vol C Tables 4.2.6.8 and 6.1.1.4'
Pd Pd -0.9988 1.0072 'International Tables Vol C Tables 4.2.6.8 and 6.1.1.4'

loop_
_geom_angle_atom_site_label_1
_geom_angle_atom_site_label_2
_geom_angle_atom_site_label_3
_geom_angle
_geom_angle_site_symmetry_1
_geom_angle_site_symmetry_3
_geom_angle_publ_flag
C42 Pd1 O3 93.3(3) . . ?
C42 Pd1 O1 176.4(3) . . ?
O3 Pd1 O1 85.0(3) . . ?
C42 Pd1 P1 87.90(17) . . ?
O3 Pd1 P1 172.3(3) . . ?
O1 Pd1 P1 93.3(2) . . ?
C42 Pd1 Pd2 95.23(18) . . ?
O3 Pd1 Pd2 86.0(3) . . ?
O1 Pd1 Pd2 81.4(2) . . ?
P1 Pd1 Pd2 86.26(12) . . ?
C1 O1 Pd1 119.5(8) . . ?
O2 C1 O1 134.0(12) . . ?
O2 C1 C2 113.0(11) . . ?
O1 C1 C2 113.0(11) . . ?
C11 P1 C21 111.4(3) . . ?
C11 P1 C31 100.6(4) . . ?
C21 P1 C31 108.9(3) . . ?
C11 P1 Pd1 111.2(3) . . ?
C21 P1 Pd1 114.3(3) . . ?
C31 P1 Pd1 109.5(3) . . ?
C12 Pd2 O2 90.5(3) . . ?
C12 Pd2 O4 175.5(3) . . ?
O2 Pd2 O4 85.6(3) . . ?
C12 Pd2 P2 89.74(16) . . ?
O2 Pd2 P2 171.9(3) . . ?
O4 Pd2 P2 93.9(3) . . ?
C12 Pd2 Pd1 95.99(18) . . ?
O2 Pd2 Pd1 85.6(2) . . ?
O4 Pd2 Pd1 81.6(2) . . ?
P2 Pd2 Pd1 86.34(11) . . ?
C1 O2 Pd2 115.5(8) . . ?
C3 C2 C40 117.9(11) . . ?
C3 C2 C1 122.7(13) . . ?
C40 C2 C1 118.8(11) . . ?
C41 P2 C61 103.7(3) . . ?
C41 P2 C51 104.4(6) . . ?
C61 P2 C51 108.1(5) . . ?
C41 P2 Pd2 113.5(2) . . ?
C61 P2 Pd2 109.6(3) . . ?
C51 P2 Pd2 116.7(5) . . ?
C3' O3 Pd1 114.3(8) . . ?
C2 C3 C4 121.6(15) . . ?
O4 C3' O3 131.3(12) . . ?
O4 C3' C9 115.0(10) . 3 ?
O3 C3' C9 113.8(10) . 3 ?
C3' O4 Pd2 121.9(8) . . ?
C5 C4 C3 118.9(15) . . ?
C4 C5 C30 122.9(12) . . ?
C4 C5 C6 121.1(13) . . ?
C30 C5 C6 115.8(11) . . ?
C7 C6 C20 119.4(9) . . ?
C7 C6 C5 115.9(11) . . ?
C20 C6 C5 124.5(11) . . ?
C6 C7 C8 120.9(6) . . ?
C7 C8 C9 120.0 . . ?
C8 C9 C10 120.0 . . ?
C8 C9 C3' 119.3(5) . 2 ?
C10 C9 C3' 120.6(5) . 2 ?
C9 C10 C20 120.0 . . ?
C16 C11 C12 120.0 . . ?
C16 C11 P1 113.3(2) . . ?
C12 C11 P1 126.4(2) . . ?
C11 C12 C13 120.0 . . ?
C11 C12 Pd2 118.31(17) . . ?
C13 C12 Pd2 121.67(17) . . ?
C14 C13 C12 120.0 . . ?
C15 C14 C13 120.0 . . ?
C14 C15 C16 120.0 . . ?
C11 C16 C15 120.0 . . ?
C10 C20 C6 119.7(6) . . ?
C22 C21 C26 120.0 . . ?
C22 C21 P1 128.0(2) . . ?
C26 C21 P1 111.9(2) . . ?
C23 C22 C21 120.0 . . ?
C24 C23 C22 120.0 . . ?
C23 C24 C25 120.0 . . ?
C26 C25 C24 120.0 . . ?
C25 C26 C21 120.0 . . ?
C5 C30 C40 116.0(8) . . ?
C32 C31 C36 120.0 . . ?
C32 C31 P1 117.3(3) . . ?
C36 C31 P1 122.7(3) . . ?
C33 C32 C31 120.0 . . ?
C32 C33 C34 120.0 . . ?
C33 C34 C35 120.0 . . ?
C36 C35 C34 120.0 . . ?
C35 C36 C31 120.0 . . ?
C2 C40 C30 121.4(8) . . ?
C42 C41 C46 120.0 . . ?
C42 C41 P2 119.92(19) . . ?
C46 C41 P2 119.29(19) . . ?
C41 C42 C43 120.0 . . ?
C41 C42 Pd1 122.80(18) . . ?
C43 C42 Pd1 116.77(18) . . ?
C42 C43 C44 120.0 . . ?
C45 C44 C43 120.0 . . ?
C46 C45 C44 120.0 . . ?
C45 C46 C41 120.0 . . ?
C56 C51 C52 121.6(14) . . ?
C56 C51 P2 119.6(10) . . ?
C52 C51 P2 117.8(12) . . ?
C53 C52 C51 120(2) . . ?
C54 C53 C52 120(3) . . ?
C53 C54 C55 124(2) . . ?
C56 C55 C54 113(2) . . ?
C51 C56 C55 120.8(15) . . ?
C66 C61 C62 120.0 . . ?
C66 C61 P2 121.1(2) . . ?
C62 C61 P2 118.9(2) . . ?
C63 C62 C61 120.0 . . ?
C62 C63 C64 120.0 . . ?
C63 C64 C65 120.0 . . ?
C64 C65 C66 120.0 . . ?
C61 C66 C65 120.0 . . ?

loop_
_geom_bond_atom_site_label_1
_geom_bond_atom_site_label_2
_geom_bond_distance
_geom_bond_site_symmetry_2
_geom_bond_publ_flag
Pd1 C42 1.991(5) . ?
Pd1 O3 2.143(8) . ?
Pd1 O1 2.163(8) . ?
Pd1 P1 2.230(3) . ?
Pd1 Pd2 2.6856(12) . ?
O1 C1 1.238(13) . ?
C1 O2 1.210(13) . ?
C1 C2 1.550(17) . ?
P1 C11 1.719(7) . ?
P1 C21 1.757(6) . ?
P1 C31 1.849(7) . ?
Pd2 C12 1.991(5) . ?
Pd2 O2 2.137(8) . ?
Pd2 O4 2.144(9) . ?
Pd2 P2 2.208(3) . ?
C2 C3 1.36(2) . ?
C2 C40 1.385(16) . ?
P2 C41 1.795(7) . ?
P2 C61 1.829(8) . ?
P2 C51 1.857(14) . ?
O3 C3' 1.266(15) . ?
C3 C4 1.44(2) . ?
C3' O4 1.227(14) . ?
C3' C9 1.511(13) 3 ?
C4 C5 1.31(2) . ?
C5 C30 1.434(14) . ?
C5 C6 1.508(18) . ?
C6 C7 1.370(15) . ?
C6 C20 1.418(15) . ?
C7 C8 1.3899 . ?
C8 C9 1.3901 . ?
C9 C10 1.3901 . ?
C9 C3' 1.511(13) 2 ?
C10 C20 1.3901 . ?
C11 C16 1.3897 . ?
C11 C12 1.3899 . ?
C12 C13 1.3900 . ?
C13 C14 1.3900 . ?
C14 C15 1.3898 . ?
C15 C16 1.3901 . ?
C21 C22 1.3900 . ?
C21 C26 1.3901 . ?
C22 C23 1.3900 . ?
C23 C24 1.3898 . ?
C24 C25 1.3901 . ?
C25 C26 1.3899 . ?
C30 C40 1.435(8) . ?
C31 C32 1.3900 . ?
C31 C36 1.3901 . ?
C32 C33 1.3898 . ?
C33 C34 1.3900 . ?
C34 C35 1.3901 . ?
C35 C36 1.3900 . ?
C41 C42 1.3900 . ?
C41 C46 1.3901 . ?
C42 C43 1.3900 . ?
C43 C44 1.3901 . ?
C44 C45 1.3900 . ?
C45 C46 1.3900 . ?
C51 C56 1.365(16) . ?
C51 C52 1.37(2) . ?
C52 C53 1.34(3) . ?
C53 C54 1.32(4) . ?
C54 C55 1.47(3) . ?
C55 C56 1.41(2) . ?
C61 C66 1.3899 . ?
C61 C62 1.3901 . ?
C62 C63 1.3899 . ?
C63 C64 1.3900 . ?
C64 C65 1.3901 . ?
C65 C66 1.3901 . ?

loop_
_geom_torsion_atom_site_label_1
_geom_torsion_atom_site_label_2
_geom_torsion_atom_site_label_3
_geom_torsion_atom_site_label_4
_geom_torsion
_geom_torsion_site_symmetry_1
_geom_torsion_site_symmetry_2
_geom_torsion_site_symmetry_3
_geom_torsion_site_symmetry_4
_geom_torsion_publ_flag
C42 Pd1 O1 C1 37(4) . . . . ?
O3 Pd1 O1 C1 99.5(8) . . . . ?
P1 Pd1 O1 C1 -73.0(8) . . . . ?
Pd2 Pd1 O1 C1 12.7(7) . . . . ?
Pd1 O1 C1 O2 -0.7(17) . . . . ?
Pd1 O1 C1 C2 177.3(7) . . . . ?
C42 Pd1 P1 C11 -83.3(3) . . . . ?
O3 Pd1 P1 C11 16(2) . . . . ?
O1 Pd1 P1 C11 93.3(3) . . . . ?
Pd2 Pd1 P1 C11 12.1(2) . . . . ?
C42 Pd1 P1 C21 43.9(3) . . . . ?
O3 Pd1 P1 C21 143.3(19) . . . . ?
O1 Pd1 P1 C21 -139.5(3) . . . . ?
Pd2 Pd1 P1 C21 139.3(3) . . . . ?
C42 Pd1 P1 C31 166.4(4) . . . . ?
O3 Pd1 P1 C31 -94(2) . . . . ?
O1 Pd1 P1 C31 -17.0(4) . . . . ?
Pd2 Pd1 P1 C31 -98.2(3) . . . . ?
C42 Pd1 Pd2 C12 78.4(2) . . . . ?
O3 Pd1 Pd2 C12 171.3(3) . . . . ?
O1 Pd1 Pd2 C12 -103.1(2) . . . . ?
P1 Pd1 Pd2 C12 -9.19(16) . . . . ?
C42 Pd1 Pd2 O2 168.4(3) . . . . ?
O3 Pd1 Pd2 O2 -98.6(3) . . . . ?
O1 Pd1 Pd2 O2 -13.1(3) . . . . ?
P1 Pd1 Pd2 O2 80.8(2) . . . . ?
C42 Pd1 Pd2 O4 -105.4(3) . . . . ?
O3 Pd1 Pd2 O4 -12.5(3) . . . . ?
O1 Pd1 Pd2 O4 73.1(3) . . . . ?
P1 Pd1 Pd2 O4 167.0(3) . . . . ?
C42 Pd1 Pd2 P2 -10.99(17) . . . . ?
O3 Pd1 Pd2 P2 82.0(3) . . . . ?
O1 Pd1 Pd2 P2 167.5(2) . . . . ?
P1 Pd1 Pd2 P2 -98.54(13) . . . . ?
O1 C1 O2 Pd2 -16.5(16) . . . . ?
C2 C1 O2 Pd2 165.4(7) . . . . ?
C12 Pd2 O2 C1 114.9(8) . . . . ?
O4 Pd2 O2 C1 -63.0(8) . . . . ?
P2 Pd2 O2 C1 23(2) . . . . ?
Pd1 Pd2 O2 C1 18.9(7) . . . . ?
O2 C1 C2 C3 -19(2) . . . . ?
O1 C1 C2 C3 162.9(18) . . . . ?
O2 C1 C2 C40 170.6(9) . . . . ?
O1 C1 C2 C40 -7.9(15) . . . . ?
C12 Pd2 P2 C41 -82.2(3) . . . . ?
O2 Pd2 P2 C41 9.5(19) . . . . ?
O4 Pd2 P2 C41 95.2(3) . . . . ?
Pd1 Pd2 P2 C41 13.9(2) . . . . ?
C12 Pd2 P2 C61 162.5(3) . . . . ?
O2 Pd2 P2 C61 -105.8(18) . . . . ?
O4 Pd2 P2 C61 -20.2(4) . . . . ?
Pd1 Pd2 P2 C61 -101.5(3) . . . . ?
C12 Pd2 P2 C51 39.3(6) . . . . ?
O2 Pd2 P2 C51 131.0(18) . . . . ?
O4 Pd2 P2 C51 -143.4(6) . . . . ?
Pd1 Pd2 P2 C51 135.3(6) . . . . ?
C42 Pd1 O3 C3' 116.2(8) . . . . ?
O1 Pd1 O3 C3' -60.5(8) . . . . ?
P1 Pd1 O3 C3' 17(3) . . . . ?
Pd2 Pd1 O3 C3' 21.2(8) . . . . ?
C40 C2 C3 C4 -14(3) . . . . ?
C1 C2 C3 C4 175.2(18) . . . . ?
Pd1 O3 C3' O4 -24.1(17) . . . . ?
Pd1 O3 C3' C9 154.8(6) . . . 3 ?
O3 C3' O4 Pd2 8.4(19) . . . . ?
C9 C3' O4 Pd2 -170.6(6) 3 . . . ?
C12 Pd2 O4 C3' 66(4) . . . . ?
O2 Pd2 O4 C3' 94.5(9) . . . . ?
P2 Pd2 O4 C3' -77.4(9) . . . . ?
Pd1 Pd2 O4 C3' 8.3(9) . . . . ?
C2 C3 C4 C5 10(4) . . . . ?
C3 C4 C5 C30 -1(3) . . . . ?
C3 C4 C5 C6 172.9(19) . . . . ?
C4 C5 C6 C7 21(2) . . . . ?
C30 C5 C6 C7 -164.4(10) . . . . ?
C4 C5 C6 C20 -154.5(14) . . . . ?
C30 C5 C6 C20 20(2) . . . . ?
C20 C6 C7 C8 -0.9(14) . . . . ?
C5 C6 C7 C8 -176.8(9) . . . . ?
C6 C7 C8 C9 0.4(7) . . . . ?
C7 C8 C9 C10 0.0 . . . . ?
C7 C8 C9 C3' 177.3(6) . . . 2 ?
C8 C9 C10 C20 0.0 . . . . ?
C3' C9 C10 C20 -177.3(6) 2 . . . ?
C21 P1 C11 C16 43.2(3) . . . . ?
C31 P1 C11 C16 -72.2(3) . . . . ?
Pd1 P1 C11 C16 171.97(9) . . . . ?
C21 P1 C11 C12 -142.7(2) . . . . ?
C31 P1 C11 C12 101.9(3) . . . . ?
Pd1 P1 C11 C12 -13.9(3) . . . . ?
C16 C11 C12 C13 0.0 . . . . ?
P1 C11 C12 C13 -173.7(2) . . . . ?
C16 C11 C12 Pd2 178.47(15) . . . . ?
P1 C11 C12 Pd2 4.73(15) . . . . ?
O2 Pd2 C12 C11 -80.6(2) . . . . ?
O4 Pd2 C12 C11 -52(4) . . . . ?
P2 Pd2 C12 C11 91.29(13) . . . . ?
Pd1 Pd2 C12 C11 5.00(9) . . . . ?
O2 Pd2 C12 C13 97.8(2) . . . . ?
O4 Pd2 C12 C13 126(4) . . . . ?
P2 Pd2 C12 C13 -90.29(13) . . . . ?
Pd1 Pd2 C12 C13 -176.58(7) . . . . ?
C11 C12 C13 C14 0.0 . . . . ?
Pd2 C12 C13 C14 -178.41(16) . . . . ?
C12 C13 C14 C15 0.0 . . . . ?
C13 C14 C15 C16 0.0 . . . . ?
C12 C11 C16 C15 0.0 . . . . ?
P1 C11 C16 C15 174.5(2) . . . . ?
C14 C15 C16 C11 0.0 . . . . ?
C9 C10 C20 C6 -0.4(7) . . . . ?
C7 C6 C20 C10 0.9(14) . . . . ?
C5 C6 C20 C10 176.4(10) . . . . ?
C11 P1 C21 C22 36.2(4) . . . . ?
C31 P1 C21 C22 146.3(3) . . . . ?
Pd1 P1 C21 C22 -90.9(3) . . . . ?
C11 P1 C21 C26 -147.8(2) . . . . ?
C31 P1 C21 C26 -37.6(4) . . . . ?
Pd1 P1 C21 C26 85.1(2) . . . . ?
C26 C21 C22 C23 0.0 . . . . ?
P1 C21 C22 C23 175.8(3) . . . . ?
C21 C22 C23 C24 0.0 . . . . ?
C22 C23 C24 C25 0.0 . . . . ?
C23 C24 C25 C26 0.0 . . . . ?
C24 C25 C26 C21 0.0 . . . . ?
C22 C21 C26 C25 0.0 . . . . ?
P1 C21 C26 C25 -176.4(2) . . . . ?
C4 C5 C30 C40 -2.9(19) . . . . ?
C6 C5 C30 C40 -177.1(10) . . . . ?
C11 P1 C31 C32 -167.4(2) . . . . ?
C21 P1 C31 C32 75.4(3) . . . . ?
Pd1 P1 C31 C32 -50.2(3) . . . . ?
C11 P1 C31 C36 12.5(3) . . . . ?
C21 P1 C31 C36 -104.7(3) . . . . ?
Pd1 P1 C31 C36 129.71(18) . . . . ?
C36 C31 C32 C33 0.0 . . . . ?
P1 C31 C32 C33 179.9(3) . . . . ?
C31 C32 C33 C34 0.0 . . . . ?
C32 C33 C34 C35 0.0 . . . . ?
C33 C34 C35 C36 0.0 . . . . ?
C34 C35 C36 C31 0.0 . . . . ?
C32 C31 C36 C35 0.0 . . . . ?
P1 C31 C36 C35 -179.9(3) . . . . ?
C3 C2 C40 C30 10(2) . . . . ?
C1 C2 C40 C30 -179.1(8) . . . . ?
C5 C30 C40 C2 -1.4(12) . . . . ?
C61 P2 C41 C42 104.9(3) . . . . ?
C51 P2 C41 C42 -142.0(4) . . . . ?
Pd2 P2 C41 C42 -13.9(3) . . . . ?
C61 P2 C41 C46 -64.9(3) . . . . ?
C51 P2 C41 C46 48.2(5) . . . . ?
Pd2 P2 C41 C46 176.34(10) . . . . ?
C46 C41 C42 C43 0.0 . . . . ?
P2 C41 C42 C43 -169.7(2) . . . . ?
C46 C41 C42 Pd1 172.21(18) . . . . ?
P2 C41 C42 Pd1 2.47(14) . . . . ?
O3 Pd1 C42 C41 -78.9(3) . . . . ?
O1 Pd1 C42 C41 -16(4) . . . . ?
P1 Pd1 C42 C41 93.40(15) . . . . ?
Pd2 Pd1 C42 C41 7.35(12) . . . . ?
O3 Pd1 C42 C43 93.5(3) . . . . ?
O1 Pd1 C42 C43 156(4) . . . . ?
P1 Pd1 C42 C43 -94.15(14) . . . . ?
Pd2 Pd1 C42 C43 179.80(6) . . . . ?
C41 C42 C43 C44 0.0 . . . . ?
Pd1 C42 C43 C44 -172.67(16) . . . . ?
C42 C43 C44 C45 0.0 . . . . ?
C43 C44 C45 C46 0.0 . . . . ?
C44 C45 C46 C41 0.0 . . . . ?
C42 C41 C46 C45 0.0 . . . . ?
P2 C41 C46 C45 169.8(2) . . . . ?
C41 P2 C51 C56 38.5(11) . . . . ?
C61 P2 C51 C56 148.4(10) . . . . ?
Pd2 P2 C51 C56 -87.6(11) . . . . ?
C41 P2 C51 C52 -152.8(15) . . . . ?
C61 P2 C51 C52 -42.9(16) . . . . ?
Pd2 P2 C51 C52 81.1(16) . . . . ?
C56 C51 C52 C53 -8(3) . . . . ?
P2 C51 C52 C53 -176(2) . . . . ?
C51 C52 C53 C54 11(5) . . . . ?
C52 C53 C54 C55 -8(5) . . . . ?
C53 C54 C55 C56 3(4) . . . . ?
C52 C51 C56 C55 2(2) . . . . ?
P2 C51 C56 C55 170.7(11) . . . . ?
C54 C55 C56 C51 0(2) . . . . ?
C41 P2 C61 C66 2.9(3) . . . . ?
C51 P2 C61 C66 -107.5(5) . . . . ?
Pd2 P2 C61 C66 124.34(16) . . . . ?
C41 P2 C61 C62 -174.14(19) . . . . ?
C51 P2 C61 C62 75.5(6) . . . . ?
Pd2 P2 C61 C62 -52.7(3) . . . . ?
C66 C61 C62 C63 0.0 . . . . ?
P2 C61 C62 C63 177.1(3) . . . . ?
C61 C62 C63 C64 0.0 . . . . ?
C62 C63 C64 C65 0.0 . . . . ?
C63 C64 C65 C66 0.0 . . . . ?
C62 C61 C66 C65 0.0 . . . . ?
P2 C61 C66 C65 -177.0(3) . . . . ?
C64 C65 C66 C61 0.0 . . . . ?

loop_
_platon_squeeze_void_nr
_platon_squeeze_void_average_x
_platon_squeeze_void_average_y
_platon_squeeze_void_average_z
_platon_squeeze_void_volume
_platon_squeeze_void_count_electrons
1 0.044 0.334 0.018 3692.6 1040.6
